data_7150325
loop_
_publ_author_name
'Ando, Kumiko'
'Tsuji, Eriko'
'Ando, Yuko'
'Kuwata, Noriko'
'Kunitomo, Jun-Ichi'
'Yamashita, Masayuki'
'Ohta, Shunsaku'
'Kohno, Shigekatsu'
'Ohishi, Yoshitaka'

_publ_section_title
;
 Syntheses of 3-acetoacetylaminobenzo[b]furan derivatives having
 cysteinyl leukotriene 2 receptor antagonistic activity.
;
_journal_issue 4
_journal_name_full 'Organic &amp; biomolecular chemistry'
_journal_page_first 625
_journal_page_last 635
_journal_paper_doi 10.1039/b312682j
_journal_volume 2
_journal_year 2004
_chemical_formula_sum 'C15 H11 Br N2 O4'
_chemical_formula_weight 363.17
_space_group_IT_number 14
_symmetry_cell_setting monoclinic
_symmetry_Int_Tables_number 14
_symmetry_space_group_name_Hall '-P 2yn'
_symmetry_space_group_name_H-M 'P 1 21/n 1'
_audit_creation_date 'Fri Dec 12 09:29:08 2003'
_audit_creation_method 'by teXsan'
_cell_angle_alpha 90
_cell_angle_beta 94.22(1)
_cell_angle_gamma 90
_cell_formula_units_Z 8
_cell_length_a 7.357(2)
_cell_length_b 9.914(2)
_cell_length_c 40.665(1)
_cell_measurement_reflns_used 25
_cell_measurement_temperature 296.2
_cell_measurement_theta_max 30.0
_cell_measurement_theta_min 29.8
_cell_volume 2958.0(10)
_computing_cell_refinement 'MSC/AFC Diffractometer Control'
_computing_data_collection 'MSC/AFC Diffractometer Control'
_computing_data_reduction 'teXsan Ver. 1.11'
_computing_publication_material 'teXsan Ver. 1.11'
_computing_structure_refinement 'teXsan Ver. 1.10'
_computing_structure_solution SIR88
_diffrn_measured_fraction_theta_full 0.9972
_diffrn_measured_fraction_theta_max 0.9972
_diffrn_measurement_device_type 'Rigaku AFC7R'
_diffrn_measurement_method \w-2\q
_diffrn_radiation_type 'Cu K\a'
_diffrn_radiation_wavelength 1.5418
_diffrn_reflns_av_R_equivalents 0.013
_diffrn_reflns_limit_h_max 8
_diffrn_reflns_limit_h_min 0
_diffrn_reflns_limit_k_max 11
_diffrn_reflns_limit_k_min 0
_diffrn_reflns_limit_l_max 48
_diffrn_reflns_limit_l_min -48
_diffrn_reflns_number 6126
_diffrn_reflns_theta_full 67.57
_diffrn_reflns_theta_max 67.57
_diffrn_standards_decay_% 5.17
_diffrn_standards_interval_count 150
_diffrn_standards_number 3
_exptl_absorpt_coefficient_mu 3.984
_exptl_absorpt_correction_T_max 0.999
_exptl_absorpt_correction_T_min 0.435
_exptl_absorpt_correction_type psi-scan
_exptl_absorpt_process_details '(North, Phillips & Mathews, 1968)'
_exptl_crystal_colour colorless
_exptl_crystal_density_diffrn 1.631
_exptl_crystal_density_method 'not measured'
_exptl_crystal_description column
_exptl_crystal_size_max 0.300
_exptl_crystal_size_mid 0.150
_exptl_crystal_size_min 0.100
_refine_diff_density_max 0.64
_refine_diff_density_min -0.84
_refine_ls_extinction_coef 0.028(3)
_refine_ls_extinction_method 'Zachariasen(1967) type 2 Gaussian isotropic'
_refine_ls_goodness_of_fit_ref 1.776
_refine_ls_hydrogen_treatment noref
_refine_ls_number_parameters 398
_refine_ls_number_reflns 5317
_refine_ls_R_factor_gt 0.0513
_refine_ls_shift/su_max 0.0011
_refine_ls_structure_factor_coef Fsqd
_refine_ls_weighting_details 'w = 1/[\s^2^(Fo^2^) + (0.05000(Max(Fo^2^,0) + 2Fc^2^)/3)^2^]'
_refine_ls_weighting_scheme calc
_refine_ls_wR_factor_ref 0.1460
_reflns_number_gt 3980
_reflns_number_total 5317
_reflns_threshold_expression F^2^>2.0\s(F^2^)
_cod_data_source_file b312682j.txt
_cod_data_source_block compound_2
_cod_depositor_comments
;
The following automatic conversions were performed:
data name '_geom_hbond_site_distance_dh' replaced with
'_geom_hbond_distance_DH' as specified in the replacement file
'/home/antanas/src/cod-tools/trunk/data/replacement-values/replacement_tags.lst'.

data
name '_geom_hbond_site_distance_ha' replaced with
'_geom_hbond_distance_HA' as specified in the replacement file
'/home/antanas/src/cod-tools/trunk/data/replacement-values/replacement_tags.lst'.

data
name '_geom_hbond_site_distance_da' replaced with
'_geom_hbond_distance_DA' as specified in the replacement file
'/home/antanas/src/cod-tools/trunk/data/replacement-values/replacement_tags.lst'.

Automatic conversion script
Id: cif_correct_tags 5005 2017-03-03 11:38:54Z antanas 
;
_cod_original_cell_volume 2958.0(9)
_cod_original_formula_sum 'C15 H11 Br N2 O4 '
_cod_database_code 7150325

loop_
_symmetry_equiv_pos_as_xyz
x,y,z
1/2-x,1/2+y,1/2-z
-x,-y,-z
1/2+x,1/2-y,1/2+z

loop_
_atom_site_label
_atom_site_type_symbol
_atom_site_fract_x
_atom_site_fract_y
_atom_site_fract_z
_atom_site_U_iso_or_equiv
_atom_site_adp_type
_atom_site_occupancy
_atom_site_calc_flag
_atom_site_refinement_flags
_atom_site_disorder_assembly
_atom_site_disorder_group
Br(1) Br 0.25296(10) 0.10884(6) 0.74581(1) 0.0960(2) Uani 1.00 d . . .
Br(2) Br 0.03343(7) 0.98200(5) 0.44977(1) 0.0740(2) Uani 1.00 d . . .
O(1) O 0.3800(4) 0.1393(3) 0.60326(6) 0.0581(8) Uani 1.00 d . . .
O(2) O 0.2671(4) 0.4305(3) 0.55592(7) 0.0698(9) Uani 1.00 d . . .
O(3) O 0.1409(5) 0.5144(3) 0.67307(7) 0.0734(10) Uani 1.00 d . . .
O(4) O 0.0137(5) 0.7423(3) 0.68589(8) 0.087(1) Uani 1.00 d . . .
O(5) O 0.3212(4) 0.4224(3) 0.45821(6) 0.0599(8) Uani 1.00 d . . .
O(6) O 0.4662(5) 0.2550(3) 0.38802(7) 0.0769(10) Uani 1.00 d . . .
O(7) O 0.2221(5) 0.7091(3) 0.35514(7) 0.0752(10) Uani 1.00 d . . .
O(8) O 0.2129(5) 0.7658(4) 0.29483(8) 0.094(1) Uani 1.00 d . . .
N(1) N 0.1980(4) 0.4635(3) 0.62013(7) 0.0549(9) Uani 1.00 d . . .
N(2) N 0.0712(6) 0.7288(4) 0.57030(10) 0.084(1) Uani 1.00 d . . .
N(3) N 0.3265(5) 0.5028(3) 0.37246(7) 0.0538(9) Uani 1.00 d . . .
N(4) N 0.4523(7) 0.3235(4) 0.3069(1) 0.095(2) Uani 1.00 d . . .
C(1) C 0.2555(6) 0.2351(4) 0.68384(9) 0.058(1) Uani 1.00 d . . .
C(2) C 0.2997(6) 0.1184(4) 0.70051(9) 0.063(1) Uani 1.00 d . . .
C(3) C 0.3722(6) 0.0050(4) 0.6864(1) 0.067(1) Uani 1.00 d . . .
C(4) C 0.4046(6) 0.0058(4) 0.6532(1) 0.063(1) Uani 1.00 d . . .
C(5) C 0.3591(6) 0.1229(4) 0.63616(9) 0.055(1) Uani 1.00 d . . .
C(6) C 0.3205(5) 0.2679(4) 0.59597(9) 0.054(1) Uani 1.00 d . . .
C(7) C 0.2623(5) 0.3322(4) 0.62314(8) 0.0491(10) Uani 1.00 d . . .
C(8) C 0.2871(5) 0.2374(4) 0.64996(8) 0.0511(10) Uani 1.00 d . . .
C(9) C 0.3167(6) 0.3161(4) 0.56204(9) 0.059(1) Uani 1.00 d . . .
C(10) C 0.3769(6) 0.2230(5) 0.53587(10) 0.070(1) Uani 1.00 d . . .
C(11) C 0.1402(5) 0.5476(4) 0.64362(9) 0.056(1) Uani 1.00 d . . .
C(12) C 0.0740(5) 0.6798(4) 0.63255(9) 0.056(1) Uani 1.00 d . . .
C(13) C 0.0719(6) 0.7103(4) 0.5984(1) 0.064(1) Uani 1.00 d . . .
C(14) C 0.0104(6) 0.7705(4) 0.6541(1) 0.063(1) Uani 1.00 d . . .
C(15) C -0.0669(7) 0.9055(5) 0.6453(1) 0.078(2) Uani 1.00 d . . .
C(16) C 0.1645(5) 0.7390(4) 0.42478(9) 0.055(1) Uani 1.00 d . . .
C(17) C 0.1140(6) 0.8005(4) 0.45309(9) 0.056(1) Uani 1.00 d . . .
C(18) C 0.1270(6) 0.7380(4) 0.48386(9) 0.062(1) Uani 1.00 d . . .
C(19) C 0.1909(6) 0.6093(4) 0.48703(9) 0.062(1) Uani 1.00 d . . .
C(20) C 0.2464(6) 0.5478(4) 0.45895(9) 0.054(1) Uani 1.00 d . . .
C(21) C 0.3566(6) 0.4006(4) 0.42575(9) 0.055(1) Uani 1.00 d . . .
C(22) C 0.3037(6) 0.5084(4) 0.40644(9) 0.053(1) Uani 1.00 d . . .
C(23) C 0.2324(5) 0.6079(4) 0.42761(8) 0.0507(10) Uani 1.00 d . . .
C(24) C 0.4384(6) 0.2747(4) 0.41704(10) 0.062(1) Uani 1.00 d . . .
C(25) C 0.4897(7) 0.1741(4) 0.4433(1) 0.076(1) Uani 1.00 d . . .
C(26) C 0.2847(6) 0.5966(4) 0.34905(9) 0.055(1) Uani 1.00 d . . .
C(27) C 0.3194(5) 0.5580(4) 0.31537(9) 0.057(1) Uani 1.00 d . . .
C(28) C 0.3946(6) 0.4287(5) 0.30964(9) 0.066(1) Uani 1.00 d . . .
C(29) C 0.2777(7) 0.6455(5) 0.2897(1) 0.070(1) Uani 1.00 d . . .
C(30) C 0.3071(9) 0.6146(6) 0.2546(1) 0.098(2) Uani 1.00 d . . .
H(1) H 0.2063 0.3107 0.6944 0.0689 Uiso 1.00 calc . . .
H(2) H 0.3979 -0.0731 0.6994 0.0801 Uiso 1.00 calc . . .
H(3) H 0.4543 -0.0698 0.6428 0.0755 Uiso 1.00 calc . . .
H(4) H 0.4115 0.1383 0.5454 0.0827 Uiso 1.00 calc . . .
H(5) H 0.2801 0.2104 0.5195 0.0827 Uiso 1.00 calc . . .
H(6) H 0.4787 0.2616 0.5262 0.0827 Uiso 1.00 calc . . .
H(7) H 0.2052 0.5189 0.6001 0.1152 Uiso 1.00 calc . . .
H(8) H 0.0385 0.6442 0.6881 0.1152 Uiso 1.00 calc . . .
H(9) H -0.1883 0.9103 0.6515 0.0937 Uiso 1.00 calc . . .
H(10) H 0.0047 0.9733 0.6567 0.0937 Uiso 1.00 calc . . .
H(11) H -0.0649 0.9189 0.6222 0.0937 Uiso 1.00 calc . . .
H(12) H 0.1525 0.7841 0.4041 0.0657 Uiso 1.00 calc . . .
H(13) H 0.0910 0.7850 0.5027 0.0732 Uiso 1.00 calc . . .
H(14) H 0.1974 0.5643 0.5076 0.0745 Uiso 1.00 calc . . .
H(15) H 0.4571 0.2082 0.4639 0.0894 Uiso 1.00 calc . . .
H(16) H 0.6181 0.1599 0.4444 0.0894 Uiso 1.00 calc . . .
H(17) H 0.4285 0.0921 0.4385 0.0894 Uiso 1.00 calc . . .
H(18) H 0.3687 0.4130 0.3665 0.1152 Uiso 1.00 calc . . .
H(19) H 0.2586 0.7667 0.3194 0.1152 Uiso 1.00 calc . . .
H(20) H 0.3908 0.6791 0.2468 0.1168 Uiso 1.00 calc . . .
H(21) H 0.1944 0.6221 0.2418 0.1168 Uiso 1.00 calc . . .
H(22) H 0.3550 0.5273 0.2530 0.1168 Uiso 1.00 calc . . .

loop_
_atom_site_aniso_label
_atom_site_aniso_U_11
_atom_site_aniso_U_22
_atom_site_aniso_U_33
_atom_site_aniso_U_12
_atom_site_aniso_U_13
_atom_site_aniso_U_23
Br(1) 0.1395(6) 0.1052(4) 0.0438(3) -0.0128(3) 0.0107(3) 0.0101(2)
Br(2) 0.0920(4) 0.0638(3) 0.0675(3) 0.0125(2) 0.0148(2) 0.0001(2)
O(1) 0.070(2) 0.064(2) 0.041(1) 0.005(1) 0.008(1) -0.002(1)
O(2) 0.093(2) 0.071(2) 0.046(1) 0.004(2) 0.010(1) 0.009(1)
O(3) 0.106(2) 0.072(2) 0.042(1) 0.012(2) 0.007(1) -0.002(1)
O(4) 0.116(3) 0.089(2) 0.058(2) 0.018(2) 0.015(2) -0.008(2)
O(5) 0.086(2) 0.059(2) 0.036(1) 0.004(1) 0.005(1) 0.002(1)
O(6) 0.114(3) 0.068(2) 0.048(2) 0.013(2) 0.007(2) -0.007(1)
O(7) 0.109(3) 0.070(2) 0.047(1) 0.016(2) 0.010(2) 0.009(1)
O(8) 0.130(3) 0.095(2) 0.058(2) 0.027(2) 0.012(2) 0.022(2)
N(1) 0.067(2) 0.056(2) 0.042(2) 0.002(1) 0.007(1) 0.001(1)
N(2) 0.120(4) 0.072(2) 0.060(2) 0.015(2) 0.013(2) 0.011(2)
N(3) 0.071(2) 0.056(2) 0.034(1) -0.006(1) 0.005(1) -0.002(1)
N(4) 0.144(4) 0.082(3) 0.060(2) 0.016(3) 0.022(3) -0.003(2)
C(1) 0.068(3) 0.066(2) 0.041(2) -0.006(2) 0.005(2) -0.002(2)
C(2) 0.075(3) 0.072(3) 0.041(2) -0.011(2) 0.000(2) 0.001(2)
C(3) 0.078(3) 0.068(3) 0.052(2) -0.003(2) -0.002(2) 0.011(2)
C(4) 0.071(3) 0.066(2) 0.053(2) 0.006(2) 0.001(2) 0.000(2)
C(5) 0.063(2) 0.061(2) 0.040(2) -0.003(2) 0.002(2) -0.002(2)
C(6) 0.061(2) 0.060(2) 0.041(2) -0.001(2) 0.007(2) 0.000(2)
C(7) 0.051(2) 0.055(2) 0.041(2) -0.006(2) 0.002(1) 0.000(2)
C(8) 0.056(2) 0.058(2) 0.040(2) -0.003(2) 0.002(1) 0.000(2)
C(9) 0.064(3) 0.072(3) 0.043(2) -0.007(2) 0.008(2) -0.001(2)
C(10) 0.079(3) 0.087(3) 0.045(2) -0.003(2) 0.010(2) -0.002(2)
C(11) 0.059(2) 0.063(2) 0.045(2) -0.008(2) 0.002(2) -0.001(2)
C(12) 0.057(2) 0.059(2) 0.052(2) -0.003(2) 0.005(2) -0.001(2)
C(13) 0.076(3) 0.054(2) 0.063(3) 0.005(2) 0.008(2) 0.004(2)
C(14) 0.063(3) 0.070(3) 0.056(2) 0.001(2) 0.002(2) -0.004(2)
C(15) 0.076(3) 0.079(3) 0.080(3) 0.009(2) 0.003(2) -0.014(3)
C(16) 0.068(2) 0.054(2) 0.042(2) 0.002(2) 0.001(2) 0.002(2)
C(17) 0.062(2) 0.056(2) 0.050(2) 0.005(2) 0.003(2) -0.002(2)
C(18) 0.075(3) 0.066(2) 0.046(2) 0.006(2) 0.012(2) -0.002(2)
C(19) 0.079(3) 0.068(2) 0.039(2) 0.001(2) 0.008(2) 0.003(2)
C(20) 0.070(2) 0.054(2) 0.039(2) 0.001(2) 0.001(2) 0.001(2)
C(21) 0.075(3) 0.053(2) 0.038(2) -0.003(2) 0.005(2) 0.000(2)
C(22) 0.065(2) 0.058(2) 0.036(2) -0.007(2) 0.002(2) -0.004(2)
C(23) 0.059(2) 0.055(2) 0.038(2) -0.005(2) 0.002(2) 0.001(1)
C(24) 0.078(3) 0.059(2) 0.048(2) -0.001(2) 0.003(2) -0.006(2)
C(25) 0.109(4) 0.058(2) 0.060(2) 0.014(2) 0.009(2) 0.005(2)
C(26) 0.062(2) 0.062(2) 0.041(2) -0.008(2) 0.004(2) 0.001(2)
C(27) 0.060(2) 0.069(2) 0.041(2) -0.006(2) 0.005(2) 0.004(2)
C(28) 0.077(3) 0.081(3) 0.040(2) -0.005(2) 0.007(2) -0.004(2)
C(29) 0.077(3) 0.088(3) 0.045(2) 0.002(2) 0.008(2) 0.010(2)
C(30) 0.126(5) 0.123(5) 0.044(2) 0.028(4) 0.009(3) 0.013(3)

loop_
_atom_type_symbol
_atom_type_description
_atom_type_scat_dispersion_real
_atom_type_scat_dispersion_imag
_atom_type_scat_source
C C 0.018 0.009
;International Tables for Crystallography
(1992, Vol. C, Tables 4.2.6.8 and 6.1.1.1)
;
H H 0.000 0.000
;International Tables for Crystallography
(1992, Vol. C, Table 6.1.1.2)
;
Br Br -0.676 1.280
;International Tables for Crystallography
(1992, Vol. C, Tables 4.2.6.8 and 6.1.1.1)
;
N N 0.031 0.018
;International Tables for Crystallography
(1992, Vol. C, Tables 4.2.6.8 and 6.1.1.1)
;
O O 0.049 0.032
;International Tables for Crystallography
(1992, Vol. C, Tables 4.2.6.8 and 6.1.1.1)
;

loop_
_geom_angle_atom_site_label_1
_geom_angle_atom_site_label_2
_geom_angle_atom_site_label_3
_geom_angle
_geom_angle_site_symmetry_1
_geom_angle_site_symmetry_2
_geom_angle_site_symmetry_3
_geom_angle_publ_flag
C(5) O(1) C(6) 105.4(3) . . . yes
C(14) O(4) H(8) 106.5 . . . no
C(20) O(5) C(21) 105.6(3) . . . yes
C(29) O(8) H(19) 93.8 . . . no
C(7) N(1) C(11) 129.5(3) . . . yes
C(7) N(1) H(7) 123.8 . . . no
C(11) N(1) H(7) 106.1 . . . no
C(22) N(3) C(26) 128.9(3) . . . yes
C(22) N(3) H(18) 110.0 . . . no
C(26) N(3) H(18) 120.8 . . . no
C(2) C(1) C(8) 116.5(4) . . . yes
C(2) C(1) H(1) 122.0 . . . no
C(8) C(1) H(1) 121.5 . . . no
Br(1) C(2) C(1) 118.0(3) . . . yes
Br(1) C(2) C(3) 117.6(3) . . . yes
C(1) C(2) C(3) 124.4(4) . . . yes
C(2) C(3) C(4) 119.9(4) . . . yes
C(2) C(3) H(2) 119.8 . . . no
C(4) C(3) H(2) 120.3 . . . no
C(3) C(4) C(5) 116.1(4) . . . yes
C(3) C(4) H(3) 122.0 . . . no
C(5) C(4) H(3) 121.9 . . . no
O(1) C(5) C(4) 123.4(3) . . . yes
O(1) C(5) C(8) 111.8(3) . . . yes
C(4) C(5) C(8) 124.8(3) . . . yes
O(1) C(6) C(7) 111.8(3) . . . yes
O(1) C(6) C(9) 119.5(3) . . . yes
C(7) C(6) C(9) 128.6(4) . . . yes
N(1) C(7) C(6) 119.3(3) . . . yes
N(1) C(7) C(8) 134.6(3) . . . yes
C(6) C(7) C(8) 106.1(3) . . . yes
C(1) C(8) C(5) 118.4(3) . . . yes
C(1) C(8) C(7) 136.6(4) . . . yes
C(5) C(8) C(7) 105.0(3) . . . yes
O(2) C(9) C(6) 119.1(4) . . . yes
O(2) C(9) C(10) 122.0(4) . . . yes
C(6) C(9) C(10) 118.9(4) . . . yes
C(9) C(10) H(4) 109.7 . . . no
C(9) C(10) H(5) 109.5 . . . no
C(9) C(10) H(6) 109.2 . . . no
H(4) C(10) H(5) 109.6 . . . no
H(4) C(10) H(6) 109.2 . . . no
H(5) C(10) H(6) 109.6 . . . no
O(3) C(11) N(1) 122.4(4) . . . yes
O(3) C(11) C(12) 120.9(4) . . . yes
N(1) C(11) C(12) 116.7(3) . . . yes
C(11) C(12) C(13) 118.2(3) . . . yes
C(11) C(12) C(14) 121.2(4) . . . yes
C(13) C(12) C(14) 120.6(4) . . . yes
N(2) C(13) C(12) 176.8(5) . . . yes
O(4) C(14) C(12) 120.5(4) . . . yes
O(4) C(14) C(15) 113.9(4) . . . yes
C(12) C(14) C(15) 125.6(4) . . . yes
C(14) C(15) H(9) 109.4 . . . no
C(14) C(15) H(10) 109.2 . . . no
C(14) C(15) H(11) 109.4 . . . no
H(9) C(15) H(10) 109.4 . . . no
H(9) C(15) H(11) 110.0 . . . no
H(10) C(15) H(11) 109.5 . . . no
C(17) C(16) C(23) 117.4(3) . . . yes
C(17) C(16) H(12) 121.2 . . . no
C(23) C(16) H(12) 121.4 . . . no
Br(2) C(17) C(16) 117.5(3) . . . yes
Br(2) C(17) C(18) 119.1(3) . . . yes
C(16) C(17) C(18) 123.3(4) . . . yes
C(17) C(18) C(19) 120.1(4) . . . yes
C(17) C(18) H(13) 120.0 . . . no
C(19) C(18) H(13) 119.9 . . . no
C(18) C(19) C(20) 117.1(3) . . . yes
C(18) C(19) H(14) 121.3 . . . no
C(20) C(19) H(14) 121.6 . . . no
O(5) C(20) C(19) 124.5(3) . . . yes
O(5) C(20) C(23) 111.7(3) . . . yes
C(19) C(20) C(23) 123.8(4) . . . yes
O(5) C(21) C(22) 111.2(3) . . . yes
O(5) C(21) C(24) 118.8(3) . . . yes
C(22) C(21) C(24) 130.0(3) . . . yes
N(3) C(22) C(21) 119.0(3) . . . yes
N(3) C(22) C(23) 133.9(3) . . . yes
C(21) C(22) C(23) 107.1(3) . . . yes
C(16) C(23) C(20) 118.2(3) . . . yes
C(16) C(23) C(22) 137.4(3) . . . yes
C(20) C(23) C(22) 104.3(3) . . . yes
O(6) C(24) C(21) 118.5(4) . . . yes
O(6) C(24) C(25) 122.0(4) . . . yes
C(21) C(24) C(25) 119.5(3) . . . yes
C(24) C(25) H(15) 109.1 . . . no
C(24) C(25) H(16) 109.2 . . . no
C(24) C(25) H(17) 109.7 . . . no
H(15) C(25) H(16) 109.1 . . . no
H(15) C(25) H(17) 110.0 . . . no
H(16) C(25) H(17) 109.8 . . . no
O(7) C(26) N(3) 123.2(3) . . . yes
O(7) C(26) C(27) 121.0(3) . . . yes
N(3) C(26) C(27) 115.7(3) . . . yes
C(26) C(27) C(28) 119.1(3) . . . yes
C(26) C(27) C(29) 120.1(4) . . . yes
C(28) C(27) C(29) 120.8(4) . . . yes
N(4) C(28) C(27) 175.9(4) . . . yes
O(8) C(29) C(27) 121.2(4) . . . yes
O(8) C(29) C(30) 114.9(4) . . . yes
C(27) C(29) C(30) 123.9(5) . . . yes
C(29) C(30) H(20) 108.8 . . . no
C(29) C(30) H(21) 109.1 . . . no
C(29) C(30) H(22) 109.8 . . . no
H(20) C(30) H(21) 108.9 . . . no
H(20) C(30) H(22) 109.8 . . . no
H(21) C(30) H(22) 110.5 . . . no

loop_
_geom_bond_atom_site_label_1
_geom_bond_atom_site_label_2
_geom_bond_distance
_geom_bond_site_symmetry_1
_geom_bond_site_symmetry_2
_geom_bond_publ_flag
Br(1) C(2) 1.901(4) . . yes
Br(2) C(17) 1.897(4) . . yes
O(1) C(5) 1.368(4) . . yes
O(1) C(6) 1.373(4) . . yes
O(2) C(9) 1.212(5) . . yes
O(3) C(11) 1.242(5) . . yes
O(4) C(14) 1.322(5) . . yes
O(4) H(8) 0.993 . . no
O(5) C(20) 1.361(4) . . yes
O(5) C(21) 1.381(4) . . yes
O(6) C(24) 1.228(5) . . yes
O(7) C(26) 1.239(5) . . yes
O(8) C(29) 1.307(5) . . yes
O(8) H(19) 1.030 . . no
N(1) C(7) 1.388(5) . . yes
N(1) C(11) 1.360(5) . . yes
N(1) H(7) 0.988 . . no
N(2) C(13) 1.157(5) . . yes
N(3) C(22) 1.405(4) . . yes
N(3) C(26) 1.350(5) . . yes
N(3) H(18) 0.979 . . no
N(4) C(28) 1.134(6) . . yes
C(1) C(2) 1.368(5) . . yes
C(1) C(8) 1.414(5) . . yes
C(1) H(1) 0.948 . . no
C(2) C(3) 1.387(6) . . yes
C(3) C(4) 1.386(6) . . yes
C(3) H(2) 0.950 . . no
C(4) C(5) 1.381(5) . . yes
C(4) H(3) 0.947 . . no
C(5) C(8) 1.389(5) . . yes
C(6) C(7) 1.371(5) . . yes
C(6) C(9) 1.458(5) . . yes
C(7) C(8) 1.441(5) . . yes
C(9) C(10) 1.500(6) . . yes
C(10) H(4) 0.951 . . no
C(10) H(5) 0.947 . . no
C(10) H(6) 0.952 . . no
C(11) C(12) 1.458(5) . . yes
C(12) C(13) 1.420(5) . . yes
C(12) C(14) 1.362(5) . . yes
C(14) C(15) 1.488(6) . . yes
C(15) H(9) 0.948 . . no
C(15) H(10) 0.953 . . no
C(15) H(11) 0.947 . . no
C(16) C(17) 1.377(5) . . yes
C(16) C(23) 1.394(5) . . yes
C(16) H(12) 0.950 . . no
C(17) C(18) 1.393(5) . . yes
C(18) C(19) 1.362(6) . . yes
C(18) H(13) 0.950 . . no
C(19) C(20) 1.383(5) . . yes
C(19) H(14) 0.947 . . no
C(20) C(23) 1.404(5) . . yes
C(21) C(22) 1.366(5) . . yes
C(21) C(24) 1.440(5) . . yes
C(22) C(23) 1.434(5) . . yes
C(24) C(25) 1.490(6) . . yes
C(25) H(15) 0.952 . . no
C(25) H(16) 0.953 . . no
C(25) H(17) 0.943 . . no
C(26) C(27) 1.462(5) . . yes
C(27) C(28) 1.422(6) . . yes
C(27) C(29) 1.374(6) . . yes
C(29) C(30) 1.490(6) . . yes
C(30) H(20) 0.957 . . no
C(30) H(21) 0.950 . . no
C(30) H(22) 0.939 . . no

loop_
_geom_contact_atom_site_label_1
_geom_contact_atom_site_label_2
_geom_contact_distance
_geom_contact_site_symmetry_1
_geom_contact_site_symmetry_2
_geom_contact_publ_flag
Br(1) O(4) 3.422(3) . 2_546 ?
Br(1) O(3) 3.462(3) . 2_546 ?
Br(1) N(4) 3.512(5) . 4_455 ?
Br(2) N(2) 3.064(4) . 3_576 ?
O(1) O(7) 3.600(4) . 3_666 ?
O(2) C(21) 3.274(5) . 3_666 ?
O(2) C(19) 3.328(5) . . ?
O(2) O(5) 3.448(4) . 3_666 ?
O(2) C(22) 3.460(5) . 3_666 ?
O(3) C(26) 3.378(5) . 3_566 ?
O(3) N(4) 3.441(6) . 3_666 ?
O(3) C(28) 3.484(6) . 3_666 ?
O(3) C(27) 3.527(5) . 3_566 ?
O(3) O(7) 3.593(5) . 3_566 ?
O(4) C(28) 3.465(6) . 3_566 ?
O(4) N(4) 3.523(7) . 3_566 ?
O(4) C(30) 3.572(6) . 4_465 ?
O(5) N(2) 3.381(6) . 3_566 ?
O(6) C(4) 3.260(5) . 3_656 ?
O(6) C(13) 3.420(6) . 3_666 ?
O(6) C(15) 3.522(6) . 3_566 ?
O(7) C(5) 3.498(5) . 3_666 ?
N(1) N(3) 3.505(5) . 3_666 ?
N(2) C(21) 3.413(6) . 3_566 ?
N(2) C(25) 3.454(7) . 3_666 ?
N(2) C(18) 3.570(5) . . ?
N(3) C(7) 3.432(5) . 3_666 ?
N(3) C(12) 3.452(5) . 3_566 ?
N(3) C(11) 3.484(5) . 3_566 ?
N(4) C(3) 3.507(6) . 3_656 ?
C(4) C(15) 3.600(7) . 1_545 ?
C(6) C(22) 3.552(5) . 3_666 ?
C(7) C(26) 3.512(5) . 3_666 ?
C(8) C(26) 3.552(5) . 3_666 ?
C(9) C(17) 3.386(6) . 3_566 ?
C(9) C(23) 3.398(6) . 3_666 ?
C(9) C(22) 3.456(6) . 3_666 ?
C(10) C(23) 3.557(6) . 3_666 ?
C(10) C(20) 3.579(6) . 3_666 ?
C(11) C(26) 3.470(6) . 3_566 ?
C(13) C(21) 3.414(6) . 3_566 ?
C(13) C(22) 3.507(6) . 3_566 ?

loop_
_geom_hbond_atom_site_label_D
_geom_hbond_atom_site_label_H
_geom_hbond_atom_site_label_A
_geom_hbond_site_symmetry_D
_geom_hbond_site_symmetry_H
_geom_hbond_site_symmetry_A
_geom_hbond_distance_DH
_geom_hbond_distance_HA
_geom_hbond_distance_DA
_geom_hbond_angle_DHA
_geom_hbond_publ_flag
O(4) H(8) O(3) . . . 0.993 1.632 2.515(4) 145.709 no
N(1) H(7) O(2) . . . 0.988 2.078 2.716(4) 120.469 no
N(1) H(7) N(2) . . . 0.988 2.567 3.408(4) 142.917 no
O(8) H(19) O(7) . . . 1.029 1.603 2.512(4) 144.250 no
N(3) H(18) O(6) . . . 0.979 1.908 2.720(4) 138.525 no
N(3) H(18) N(4) . . . 0.979 2.694 3.388(5) 128.226 no
O(4) H(8) Br(1) . . 2_556 0.993 3.016 3.422(3) 105.768 no

loop_
_geom_torsion_atom_site_label_1
_geom_torsion_atom_site_label_2
_geom_torsion_atom_site_label_3
_geom_torsion_atom_site_label_4
_geom_torsion
_geom_torsion_site_symmetry_1
_geom_torsion_site_symmetry_2
_geom_torsion_site_symmetry_3
_geom_torsion_site_symmetry_4
_geom_torsion_publ_flag
Br(1) C(2) C(1) C(8) -178.2(3) . . . . yes
Br(1) C(2) C(3) C(4) 178.4(3) . . . . yes
Br(2) C(17) C(16) C(23) 176.8(3) . . . . yes
Br(2) C(17) C(18) C(19) -177.6(3) . . . . yes
O(1) C(5) C(4) C(3) -179.1(4) . . . . yes
O(1) C(5) C(8) C(1) 179.2(3) . . . . yes
O(1) C(5) C(8) C(7) -0.1(4) . . . . yes
O(1) C(6) C(7) N(1) 179.8(3) . . . . yes
O(1) C(6) C(7) C(8) 0.2(4) . . . . yes
O(1) C(6) C(9) O(2) -178.6(4) . . . . yes
O(1) C(6) C(9) C(10) 0.4(6) . . . . yes
O(2) C(9) C(6) C(7) 5.0(7) . . . . yes
O(3) C(11) N(1) C(7) 1.1(7) . . . . yes
O(3) C(11) C(12) C(13) -178.2(4) . . . . yes
O(3) C(11) C(12) C(14) -0.3(6) . . . . yes
O(4) C(14) C(12) C(11) 2.6(7) . . . . yes
O(4) C(14) C(12) C(13) -179.5(4) . . . . yes
O(5) C(20) C(19) C(18) 176.8(4) . . . . yes
O(5) C(20) C(23) C(16) -177.6(3) . . . . yes
O(5) C(20) C(23) C(22) 0.6(4) . . . . yes
O(5) C(21) C(22) N(3) -178.9(3) . . . . yes
O(5) C(21) C(22) C(23) 1.1(5) . . . . yes
O(5) C(21) C(24) O(6) 178.6(4) . . . . yes
O(5) C(21) C(24) C(25) -2.5(6) . . . . yes
O(6) C(24) C(21) C(22) -1.0(7) . . . . yes
O(7) C(26) N(3) C(22) 2.7(7) . . . . yes
O(7) C(26) C(27) C(28) 178.8(4) . . . . yes
O(7) C(26) C(27) C(29) -2.0(6) . . . . yes
O(8) C(29) C(27) C(26) 2.5(7) . . . . yes
O(8) C(29) C(27) C(28) -178.3(4) . . . . yes
N(1) C(7) C(6) C(9) -3.6(6) . . . . yes
N(1) C(7) C(8) C(1) 1.2(8) . . . . yes
N(1) C(7) C(8) C(5) -179.6(4) . . . . yes
N(1) C(11) C(12) C(13) 0.9(6) . . . . yes
N(1) C(11) C(12) C(14) 178.9(4) . . . . yes
N(2) C(13) C(12) C(11) 15(9) . . . . yes
N(2) C(13) C(12) C(14) -162(9) . . . . yes
N(3) C(22) C(21) C(24) 0.7(7) . . . . yes
N(3) C(22) C(23) C(16) -3.4(8) . . . . yes
N(3) C(22) C(23) C(20) 178.9(4) . . . . yes
N(3) C(26) C(27) C(28) -0.6(6) . . . . yes
N(3) C(26) C(27) C(29) 178.6(4) . . . . yes
N(4) C(28) C(27) C(26) 12(7) . . . . yes
N(4) C(28) C(27) C(29) -166(7) . . . . yes
C(1) C(2) C(3) C(4) 0.2(7) . . . . yes
C(1) C(8) C(5) C(4) -0.7(6) . . . . yes
C(1) C(8) C(7) C(6) -179.2(4) . . . . yes
C(2) C(1) C(8) C(5) 0.2(6) . . . . yes
C(2) C(1) C(8) C(7) 179.4(4) . . . . yes
C(2) C(3) C(4) C(5) -0.6(7) . . . . yes
C(3) C(2) C(1) C(8) 0.0(7) . . . . yes
C(3) C(4) C(5) C(8) 0.9(7) . . . . yes
C(4) C(5) O(1) C(6) -179.8(4) . . . . yes
C(4) C(5) C(8) C(7) 179.9(4) . . . . yes
C(5) O(1) C(6) C(7) -0.2(4) . . . . yes
C(5) O(1) C(6) C(9) -177.1(4) . . . . yes
C(5) C(8) C(7) C(6) 0.0(4) . . . . yes
C(6) O(1) C(5) C(8) 0.2(4) . . . . yes
C(6) C(7) N(1) C(11) -177.4(4) . . . . yes
C(7) N(1) C(11) C(12) -178.0(3) . . . . yes
C(7) C(6) C(9) C(10) -175.9(4) . . . . yes
C(8) C(7) N(1) C(11) 2.2(7) . . . . yes
C(8) C(7) C(6) C(9) 176.7(4) . . . . yes
C(11) C(12) C(14) C(15) -177.4(4) . . . . yes
C(13) C(12) C(14) C(15) 0.5(7) . . . . yes
C(16) C(17) C(18) C(19) -0.5(7) . . . . yes
C(16) C(23) C(20) C(19) 2.3(6) . . . . yes
C(16) C(23) C(22) C(21) 176.6(5) . . . . yes
C(17) C(16) C(23) C(20) -0.5(6) . . . . yes
C(17) C(16) C(23) C(22) -178.0(4) . . . . yes
C(17) C(18) C(19) C(20) 2.1(6) . . . . yes
C(18) C(17) C(16) C(23) -0.3(6) . . . . yes
C(18) C(19) C(20) C(23) -3.0(7) . . . . yes
C(19) C(20) O(5) C(21) -179.8(4) . . . . yes
C(19) C(20) C(23) C(22) -179.5(4) . . . . yes
C(20) O(5) C(21) C(22) -0.7(4) . . . . yes
C(20) O(5) C(21) C(24) 179.6(4) . . . . yes
C(20) C(23) C(22) C(21) -1.0(4) . . . . yes
C(21) O(5) C(20) C(23) 0.0(4) . . . . yes
C(21) C(22) N(3) C(26) -179.9(4) . . . . yes
C(22) N(3) C(26) C(27) -177.9(4) . . . . yes
C(22) C(21) C(24) C(25) 177.9(4) . . . . yes
C(23) C(22) N(3) C(26) 0.2(7) . . . . yes
C(23) C(22) C(21) C(24) -179.3(4) . . . . yes
C(26) C(27) C(29) C(30) -179.6(5) . . . . yes
C(28) C(27) C(29) C(30) -0.4(7) . . . . yes
C(28) C(27) C(29) C(30) -0.4(7) . . . . yes

loop_
_cod_related_entry_id
_cod_related_entry_database
_cod_related_entry_code
1 ChemSpider 30653344
